data_7112141
loop_
_publ_author_name
'Jin, Song'
'DiSalvo, Francis J.'

_publ_section_title
;
 Novel octahedral tungsten sulfidocyanide cluster anion [W6S8(CN)6]6--
;
_journal_issue 17
_journal_name_full 'Chemical Communications'
_journal_page_first 1586
_journal_page_last 1587
_journal_paper_doi 10.1039/b104161b
_journal_year 2001
_chemical_formula_moiety Na6W6S8(CN)6(C2H6SO)18
_chemical_formula_sum 'C42 H108 N6 Na6 O18 S26 W6'
_chemical_formula_weight 3059.94
_chemical_name_common 'Tugsten sulfide cyano cluster'
_chemical_name_systematic
'hexa sodium octakis(mu!3$-sulfido)-hexakis(cyano)-hexa-tungsten-octadecakis(dimethylsulfide)solvate'
_space_group_IT_number 148
_symmetry_cell_setting rhombohedral
_symmetry_space_group_name_Hall '-R 3'
_symmetry_space_group_name_H-M 'R -3 :H'
_atom_sites_solution_hydrogens geom
_atom_sites_solution_primary direct
_atom_sites_solution_secondary difmap
_audit_creation_method SHELXL-97
_cell_angle_alpha 90.00
_cell_angle_beta 90.00
_cell_angle_gamma 120.00
_cell_formula_units_Z 3
_cell_length_a 26.497(3)
_cell_length_b 26.497(3)
_cell_length_c 12.1761(19)
_cell_measurement_temperature 165(2)
_cell_volume 7403.3(15)
_computing_cell_refinement 'Bruker SAINT'
_computing_data_collection 'BRUKER SMART'
_computing_data_reduction SHELXTL
_computing_molecular_graphics SHELXTL
_computing_publication_material SHELXTL
_computing_structure_refinement 'SHELXL-97 (Sheldrick, 1997)'
_computing_structure_solution 'SHELXS-97 (Sheldrick, 1990)'
_diffrn_ambient_temperature 165(2)
_diffrn_measured_fraction_theta_full 0.999
_diffrn_measured_fraction_theta_max 0.999
_diffrn_measurement_method '\w scans'
_diffrn_radiation_monochromator graphite
_diffrn_radiation_source 'fine-focus sealed tube'
_diffrn_radiation_type MoK\a
_diffrn_radiation_wavelength 0.71073
_diffrn_reflns_av_R_equivalents 0.0328
_diffrn_reflns_av_sigmaI/netI 0.0216
_diffrn_reflns_limit_h_max 32
_diffrn_reflns_limit_h_min -33
_diffrn_reflns_limit_k_max 32
_diffrn_reflns_limit_k_min -33
_diffrn_reflns_limit_l_max 15
_diffrn_reflns_limit_l_min -15
_diffrn_reflns_number 17304
_diffrn_reflns_theta_full 26.36
_diffrn_reflns_theta_max 26.36
_diffrn_reflns_theta_min 2.44
_diffrn_standards_decay_% 0
_exptl_absorpt_coefficient_mu 7.593
_exptl_absorpt_correction_T_max 1
_exptl_absorpt_correction_T_min 0.493099
_exptl_absorpt_correction_type empirical
_exptl_crystal_colour 'brown red'
_exptl_crystal_density_diffrn 2.059
_exptl_crystal_density_meas ?
_exptl_crystal_density_method 'not measured'
_exptl_crystal_description block
_exptl_crystal_F_000 4416
_exptl_crystal_size_max 0.3
_exptl_crystal_size_mid 0.15
_exptl_crystal_size_min 0.1
_refine_diff_density_max 1.043
_refine_diff_density_min -1.080
_refine_diff_density_rms 0.119
_refine_ls_extinction_method none
_refine_ls_goodness_of_fit_ref 1.572
_refine_ls_hydrogen_treatment mixed
_refine_ls_matrix_type full
_refine_ls_number_parameters 166
_refine_ls_number_reflns 3370
_refine_ls_number_restraints 25
_refine_ls_restrained_S_all 1.615
_refine_ls_R_factor_all 0.0314
_refine_ls_R_factor_gt 0.0249
_refine_ls_shift/su_max 0.072
_refine_ls_shift/su_mean 0.009
_refine_ls_structure_factor_coef Fsqd
_refine_ls_weighting_details 'calc w=1/[\s^2^(Fo^2^)+(0.0180P)^2^+0.0000P] where P=(Fo^2^+2Fc^2^)/3'
_refine_ls_weighting_scheme calc
_refine_ls_wR_factor_gt 0.0563
_refine_ls_wR_factor_ref 0.0576
_reflns_number_gt 2958
_reflns_number_total 3370
_reflns_threshold_expression >2sigma(I)
_cod_data_source_file b104161b.txt
_cod_data_source_block final
_cod_depositor_comments
;
The following automatic conversions were performed:

'_symmetry_cell_setting' value 'Rhombohedral' changed to
'rhombohedral' according to the built-in table from CIF Core
dictionary named 'cif_core.dic' version 2.4.1 from 2010-06-29.

'_exptl_crystal_density_meas' value 'NOT MEASURED' was changed to '?'
- the value is perceived as not measured.

Automatic conversion script
Id: cif_fix_values 3008 2015-01-20 13:52:24Z robertas 
;
_cod_original_sg_symbol_H-M R-3
_cod_database_code 7112141

loop_
_symmetry_equiv_pos_as_xyz
'x, y, z'
'-y, x-y, z'
'-x+y, -x, z'
'x+2/3, y+1/3, z+1/3'
'-y+2/3, x-y+1/3, z+1/3'
'-x+y+2/3, -x+1/3, z+1/3'
'x+1/3, y+2/3, z+2/3'
'-y+1/3, x-y+2/3, z+2/3'
'-x+y+1/3, -x+2/3, z+2/3'
'-x, -y, -z'
'y, -x+y, -z'
'x-y, x, -z'
'-x+2/3, -y+1/3, -z+1/3'
'y+2/3, -x+y+1/3, -z+1/3'
'x-y+2/3, x+1/3, -z+1/3'
'-x+1/3, -y+2/3, -z+2/3'
'y+1/3, -x+y+2/3, -z+2/3'
'x-y+1/3, x+2/3, -z+2/3'

loop_
_atom_site_label
_atom_site_type_symbol
_atom_site_fract_x
_atom_site_fract_y
_atom_site_fract_z
_atom_site_U_iso_or_equiv
_atom_site_adp_type
_atom_site_occupancy
_atom_site_symmetry_multiplicity
_atom_site_calc_flag
_atom_site_refinement_flags
_atom_site_disorder_assembly
_atom_site_disorder_group
W1 W 0.050857(7) 0.063831(7) 0.909794(14) 0.02129(7) Uani 1 1 d . . .
S2 S 0.0000 0.0000 0.75367(16) 0.0280(4) Uani 1 3 d S . .
S3 S 0.09298(5) 0.11707(4) 1.08160(10) 0.0277(3) Uani 1 1 d . . .
C1 C 0.10824(19) 0.13547(19) 0.7998(4) 0.0314(10) Uani 1 1 d . . .
N1 N 0.13625(17) 0.17215(17) 0.7379(4) 0.0414(10) Uani 1 1 d . A .
Na1 Na 0.17599(8) 0.25565(7) 0.62957(16) 0.0378(5) Uani 1 1 d D . .
S4 S 0.1459(2) 0.20268(17) 0.3473(2) 0.0412(9) Uiso 0.707(19) 1 d PD A 1
O41 O 0.1645(3) 0.2423(3) 0.4409(4) 0.043(2) Uiso 0.707(19) 1 d PD A 1
C41 C 0.1906(4) 0.1714(4) 0.3365(9) 0.052(3) Uiso 0.707(19) 1 d PD A 1
H41A H 0.2292 0.2007 0.3098 0.079 Uiso 0.707(19) 1 calc PR A 1
H41B H 0.1731 0.1386 0.2849 0.079 Uiso 0.707(19) 1 calc PR A 1
H41C H 0.1944 0.1574 0.4088 0.079 Uiso 0.707(19) 1 calc PR A 1
C42 C 0.0807(4) 0.1387(5) 0.3945(9) 0.054(3) Uiso 0.707(19) 1 d PD A 1
H42A H 0.0498 0.1483 0.4060 0.082 Uiso 0.707(19) 1 calc PR A 1
H42B H 0.0888 0.1254 0.4639 0.082 Uiso 0.707(19) 1 calc PR A 1
H42C H 0.0681 0.1078 0.3394 0.082 Uiso 0.707(19) 1 calc PR A 1
S4A S 0.1652(5) 0.1752(5) 0.4242(9) 0.055(4) Uiso 0.131(4) 1 d PD A 2
O42 O 0.1777(10) 0.2323(8) 0.4638(12) 0.009(5) Uiso 0.131(4) 1 d PD A 2
C43 C 0.2012(12) 0.1890(12) 0.2967(18) 0.002(6) Uiso 0.131(4) 1 d PD A 2
H43A H 0.1869 0.1523 0.2565 0.002 Uiso 0.131(4) 1 calc PR A 2
H43B H 0.2432 0.2067 0.3089 0.002 Uiso 0.131(4) 1 calc PR A 2
H43C H 0.1935 0.2157 0.2537 0.002 Uiso 0.131(4) 1 calc PR A 2
C44 C 0.0922(8) 0.1403(18) 0.373(3) 0.023(10) Uiso 0.131(4) 1 d PD A 2
H44A H 0.0887 0.1156 0.3106 0.035 Uiso 0.131(4) 1 calc PR A 2
H44B H 0.0825 0.1699 0.3502 0.035 Uiso 0.131(4) 1 calc PR A 2
H44C H 0.0653 0.1162 0.4315 0.035 Uiso 0.131(4) 1 calc PR A 2
S4B S 0.1303(9) 0.1926(7) 0.3479(8) 0.033(4) Uiso 0.163(18) 1 d PD A 3
O43 O 0.161(2) 0.226(3) 0.453(2) 0.13(3) Uiso 0.163(18) 1 d PD A 3
C46 C 0.0887(13) 0.1229(12) 0.407(3) 0.039(10) Uiso 0.163(18) 1 d PD A 3
H46A H 0.0570 0.1216 0.4506 0.059 Uiso 0.163(18) 1 calc PR A 3
H46B H 0.1136 0.1147 0.4543 0.059 Uiso 0.163(18) 1 calc PR A 3
H46C H 0.0722 0.0935 0.3486 0.059 Uiso 0.163(18) 1 calc PR A 3
C45 C 0.1866(17) 0.1836(19) 0.289(4) 0.070(19) Uiso 0.163(18) 1 d PD A 3
H45A H 0.2219 0.2218 0.2809 0.106 Uiso 0.163(18) 1 calc PR A 3
H45B H 0.1742 0.1653 0.2166 0.106 Uiso 0.163(18) 1 calc PR A 3
H45C H 0.1949 0.1589 0.3367 0.106 Uiso 0.163(18) 1 calc PR A 3
S5 S 0.17338(8) 0.38342(8) 0.64262(14) 0.0298(5) Uiso 0.654(4) 1 d P A 1
O51 O 0.1455(3) 0.3202(3) 0.6477(5) 0.0310(17) Uiso 0.654(4) 1 d P A 1
C51 C 0.2337(3) 0.4148(3) 0.7360(6) 0.0271(19) Uiso 0.654(4) 1 d P A 1
H51A H 0.2646 0.4080 0.7088 0.041 Uiso 0.654(4) 1 calc PR A 1
H51B H 0.2208 0.3968 0.8085 0.041 Uiso 0.654(4) 1 calc PR A 1
H51C H 0.2486 0.4568 0.7418 0.041 Uiso 0.654(4) 1 calc PR A 1
C52 C 0.1273(3) 0.4034(3) 0.7151(7) 0.0315(17) Uiso 0.654(4) 1 d P A 1
H52A H 0.0907 0.3894 0.6747 0.047 Uiso 0.654(4) 1 calc PR A 1
H52B H 0.1469 0.4459 0.7219 0.047 Uiso 0.654(4) 1 calc PR A 1
H52C H 0.1190 0.3858 0.7884 0.047 Uiso 0.654(4) 1 calc PR A 1
S5' S 0.15891(14) 0.37196(14) 0.7325(3) 0.0284(10) Uiso 0.346(4) 1 d P A 2
O51' O 0.1419(4) 0.3154(4) 0.6791(9) 0.021(3) Uiso 0.346(4) 1 d P A 2
C51' C 0.2344(6) 0.4205(6) 0.6986(13) 0.027(4) Uiso 0.346(4) 1 d P A 2
H51D H 0.2584 0.4055 0.7299 0.041 Uiso 0.346(4) 1 calc PR A 2
H51E H 0.2468 0.4593 0.7288 0.041 Uiso 0.346(4) 1 calc PR A 2
H51F H 0.2390 0.4232 0.6186 0.041 Uiso 0.346(4) 1 calc PR A 2
C52' C 0.1301(5) 0.4110(5) 0.6631(11) 0.023(3) Uiso 0.346(4) 1 d P A 2
H52D H 0.0876 0.3900 0.6705 0.034 Uiso 0.346(4) 1 calc PR A 2
H52E H 0.1405 0.4145 0.5851 0.034 Uiso 0.346(4) 1 calc PR A 2
H52F H 0.1463 0.4499 0.6953 0.034 Uiso 0.346(4) 1 calc PR A 2
S6 S 0.31954(16) 0.28637(19) 0.6929(5) 0.0286(10) Uiso 0.56(2) 1 d P A 1
O61 O 0.2750(3) 0.3054(3) 0.6875(8) 0.030(2) Uiso 0.56(2) 1 d P A 1
C61 C 0.2943(7) 0.2295(7) 0.5681(10) 0.063(4) Uiso 0.56(2) 1 d P A 1
H61A H 0.3056 0.2508 0.4983 0.095 Uiso 0.56(2) 1 calc PR A 1
H61B H 0.2518 0.2042 0.5702 0.095 Uiso 0.56(2) 1 calc PR A 1
H61C H 0.3130 0.2058 0.5747 0.095 Uiso 0.56(2) 1 calc PR A 1
C62 C 0.2907(5) 0.2277(5) 0.7862(10) 0.026(3) Uiso 0.56(2) 1 d P A 1
H62A H 0.2965 0.2428 0.8614 0.039 Uiso 0.56(2) 1 calc PR A 1
H62B H 0.3107 0.2053 0.7769 0.039 Uiso 0.56(2) 1 calc PR A 1
H62C H 0.2490 0.2025 0.7722 0.039 Uiso 0.56(2) 1 calc PR A 1
S6' S 0.3138(2) 0.2775(3) 0.6686(7) 0.0345(12) Uiso 0.44(2) 1 d P A 2
O61' O 0.2727(4) 0.3012(4) 0.6572(11) 0.030(3) Uiso 0.44(2) 1 d P A 2
C61' C 0.3258(10) 0.2582(10) 0.5645(13) 0.077(6) Uiso 0.44(2) 1 d P A 2
H61D H 0.3393 0.2897 0.5105 0.115 Uiso 0.44(2) 1 calc PR A 2
H61E H 0.2902 0.2241 0.5377 0.115 Uiso 0.44(2) 1 calc PR A 2
H61F H 0.3561 0.2477 0.5756 0.115 Uiso 0.44(2) 1 calc PR A 2
C62' C 0.2883(8) 0.2205(9) 0.7596(16) 0.056(6) Uiso 0.44(2) 1 d P A 2
H62D H 0.2809 0.2328 0.8308 0.085 Uiso 0.44(2) 1 calc PR A 2
H62E H 0.3174 0.2083 0.7685 0.085 Uiso 0.44(2) 1 calc PR A 2
H62F H 0.2520 0.1877 0.7315 0.085 Uiso 0.44(2) 1 calc PR A 2

loop_
_atom_site_aniso_label
_atom_site_aniso_U_11
_atom_site_aniso_U_22
_atom_site_aniso_U_33
_atom_site_aniso_U_23
_atom_site_aniso_U_13
_atom_site_aniso_U_12
W1 0.01309(9) 0.01180(9) 0.03809(11) 0.00117(7) 0.00100(7) 0.00555(7)
S2 0.0237(6) 0.0237(6) 0.0366(11) 0.000 0.000 0.0119(3)
S3 0.0173(5) 0.0143(5) 0.0470(7) -0.0045(5) -0.0031(5) 0.0046(4)
C1 0.022(2) 0.021(2) 0.052(3) -0.002(2) -0.001(2) 0.011(2)
N1 0.034(2) 0.022(2) 0.064(3) 0.013(2) 0.013(2) 0.0103(19)
Na1 0.0292(10) 0.0229(9) 0.0602(12) 0.0102(9) 0.0091(9) 0.0121(8)

loop_
_atom_type_symbol
_atom_type_description
_atom_type_scat_dispersion_real
_atom_type_scat_dispersion_imag
_atom_type_scat_source
C C 0.0033 0.0016 'International Tables Vol C Tables 4.2.6.8 and 6.1.1.4'
N N 0.0061 0.0033 'International Tables Vol C Tables 4.2.6.8 and 6.1.1.4'
Na Na 0.0362 0.0249 'International Tables Vol C Tables 4.2.6.8 and 6.1.1.4'
S S 0.1246 0.1234 'International Tables Vol C Tables 4.2.6.8 and 6.1.1.4'
W W -0.8490 6.8722 'International Tables Vol C Tables 4.2.6.8 and 6.1.1.4'
O O 0.0106 0.0060 'International Tables Vol C Tables 4.2.6.8 and 6.1.1.4'
H H 0.0000 0.0000 'International Tables Vol C Tables 4.2.6.8 and 6.1.1.4'

loop_
_geom_angle_atom_site_label_1
_geom_angle_atom_site_label_2
_geom_angle_atom_site_label_3
_geom_angle
_geom_angle_site_symmetry_1
_geom_angle_site_symmetry_3
C1 W1 S2 91.57(13) . .
C1 W1 S3 95.96(12) . .
S2 W1 S3 172.47(4) . .
C1 W1 S3 93.57(11) . 11_557
S2 W1 S3 90.08(3) . 11_557
S3 W1 S3 89.60(3) . 11_557
C1 W1 S3 94.19(11) . 12_557
S2 W1 S3 89.89(3) . 12_557
S3 W1 S3 89.42(3) . 12_557
S3 W1 S3 172.24(4) 11_557 12_557
C1 W1 W1 133.47(12) . 2
S2 W1 W1 56.85(2) . 2
S3 W1 W1 116.92(3) . 2
S3 W1 W1 117.09(3) 11_557 2
S3 W1 W1 56.87(3) 12_557 2
C1 W1 W1 133.20(12) . 3
S2 W1 W1 56.85(2) . 3
S3 W1 W1 117.11(3) . 3
S3 W1 W1 57.15(3) 11_557 3
S3 W1 W1 116.81(3) 12_557 3
W1 W1 W1 60.0 2 3
C1 W1 W1 136.48(12) . 11_557
S2 W1 W1 116.86(3) . 11_557
S3 W1 W1 57.09(3) . 11_557
S3 W1 W1 56.83(3) 11_557 11_557
S3 W1 W1 116.56(3) 12_557 11_557
W1 W1 W1 90.0 2 11_557
W1 W1 W1 60.071(6) 3 11_557
C1 W1 W1 136.77(12) . 12_557
S2 W1 W1 116.86(3) . 12_557
S3 W1 W1 56.89(3) . 12_557
S3 W1 W1 116.65(3) 11_557 12_557
S3 W1 W1 56.75(3) 12_557 12_557
W1 W1 W1 60.071(6) 2 12_557
W1 W1 W1 90.0 3 12_557
W1 W1 W1 59.858(12) 11_557 12_557
W1 S2 W1 66.31(5) . 3
W1 S2 W1 66.31(5) . 2
W1 S2 W1 66.31(5) 3 2
W1 S3 W1 66.28(3) . 12_557
W1 S3 W1 66.16(3) . 11_557
W1 S3 W1 65.98(3) 12_557 11_557
N1 C1 W1 176.6(4) . .
C1 N1 Na1 164.2(4) . .
O42 Na1 O51 112.7(6) . .
O42 Na1 O61' 96.6(7) . .
O51 Na1 O61' 109.0(3) . .
O42 Na1 O43 10.4(18) . .
O51 Na1 O43 107.0(19) . .
O61' Na1 O43 106.8(15) . .
O42 Na1 O51' 122.2(7) . .
O51 Na1 O51' 10.1(3) . .
O61' Na1 O51' 109.3(4) . .
O43 Na1 O51' 115.8(19) . .
O42 Na1 O41 14.8(6) . .
O51 Na1 O41 98.3(3) . .
O61' Na1 O41 104.9(4) . .
O43 Na1 O41 10.5(18) . .
O51' Na1 O41 107.6(4) . .
O42 Na1 N1 109.1(5) . .
O51 Na1 N1 120.4(2) . .
O61' Na1 N1 106.2(3) . .
O43 Na1 N1 106.8(17) . .
O51' Na1 N1 111.4(3) . .
O41 Na1 N1 117.0(2) . .
O42 Na1 O61 105.4(7) . .
O51 Na1 O61 105.5(3) . .
O61' Na1 O61 8.9(3) . .
O43 Na1 O61 115.6(15) . .
O51' Na1 O61 104.4(3) . .
O41 Na1 O61 113.7(3) . .
N1 Na1 O61 102.0(2) . .
O42 Na1 S4A 21.5(5) . .
O51 Na1 S4A 129.7(3) . .
O61' Na1 S4A 100.0(4) . .
O43 Na1 S4A 23.5(19) . .
O51' Na1 S4A 137.7(4) . .
O41 Na1 S4A 33.4(3) . .
N1 Na1 S4A 87.8(2) . .
O61 Na1 S4A 107.9(3) . .
O41 S4 C41 109.5(5) . .
O41 S4 C42 104.3(5) . .
C41 S4 C42 97.8(5) . .
S4 O41 Na1 148.7(5) . .
O42 S4A C43 104.9(12) . .
O42 S4A C44 106.2(19) . .
C43 S4A C44 97.8(11) . .
O42 S4A Na1 32.2(7) . .
C43 S4A Na1 133.7(10) . .
C44 S4A Na1 109.2(14) . .
S4A O42 Na1 126.3(12) . .
O43 S4B C46 98(3) . .
O43 S4B C45 100(3) . .
C46 S4B C45 98.7(12) . .
S4B O43 Na1 161(3) . .
O51 S5 C52 106.9(4) . .
O51 S5 C51 109.2(4) . .
C52 S5 C51 97.6(4) . .
S5 O51 Na1 134.9(4) . .
O51' S5' C52' 112.2(6) . .
O51' S5' C51' 106.8(6) . .
C52' S5' C51' 97.0(6) . .
S5' O51' Na1 143.1(6) . .
O61 S6 C62 104.9(5) . .
O61 S6 C61 101.3(5) . .
C62 S6 C61 89.5(6) . .
S6 O61 Na1 131.5(4) . .
C61' S6' O61' 113.3(9) . .
C61' S6' C62' 108.1(10) . .
O61' S6' C62' 112.1(8) . .
S6' O61' Na1 131.0(6) . .

loop_
_geom_bond_atom_site_label_1
_geom_bond_atom_site_label_2
_geom_bond_distance
_geom_bond_site_symmetry_2
W1 C1 2.196(5) .
W1 S2 2.4518(15) .
W1 S3 2.4571(11) .
W1 S3 2.4587(11) 11_557
W1 S3 2.4667(11) 12_557
W1 W1 2.6818(4) 2
W1 W1 2.6818(4) 3
W1 W1 2.6875(4) 11_557
W1 W1 2.6875(4) 12_557
S2 W1 2.4518(15) 3
S2 W1 2.4518(15) 2
S3 W1 2.4587(11) 12_557
S3 W1 2.4667(11) 11_557
C1 N1 1.158(6) .
N1 Na1 2.327(4) .
Na1 O42 2.118(13) .
Na1 O51 2.239(6) .
Na1 O61' 2.246(10) .
Na1 O43 2.255(15) .
Na1 O51' 2.261(10) .
Na1 O41 2.322(5) .
Na1 O61 2.378(8) .
Na1 S4A 3.204(11) .
S4 O41 1.458(5) .
S4 C41 1.757(7) .
S4 C42 1.805(9) .
S4A O42 1.458(16) .
S4A C43 1.763(15) .
S4A C44 1.786(16) .
S4B O43 1.534(17) .
S4B C46 1.763(16) .
S4B C45 1.775(16) .
S5 O51 1.455(6) .
S5 C52 1.787(7) .
S5 C51 1.791(8) .
S5' O51' 1.482(10) .
S5' C52' 1.776(13) .
S5' C51' 1.804(15) .
S6 O61 1.500(8) .
S6 C62 1.761(11) .
S6 C61 2.004(16) .
S6' C61' 1.460(18) .
S6' O61' 1.510(10) .
S6' C62' 1.718(19) .
